data_2232153
loop_
_publ_author_name
'Vitze, Hannes'
'Lerner, Hans-Wolfram'
'Bolte, Michael'

_publ_section_title
;
 The low-temperature structure of diethyl ether magnesium oxybromide
;
_journal_coeditor_code BH2385
_journal_issue 11
_journal_name_full 'Acta Crystallographica Section E'
_journal_page_first m1614
_journal_paper_doi 10.1107/S1600536811043820
_journal_volume 67
_journal_year 2011
_chemical_formula_iupac '[Mg4 Br6 O (C4 H10 O)4]'
_chemical_formula_moiety 'C16 H40 Br6 Mg4 O5'
_chemical_formula_sum 'C16 H40 Br6 Mg4 O5'
_chemical_formula_weight 889.18
_chemical_name_systematic
;
hexa-\m~2~-bromido-\m~4~-oxido-tetrakis[(diethyl ether)magnesium]
;
_space_group_IT_number 82
_symmetry_cell_setting tetragonal
_symmetry_space_group_name_Hall 'I -4'
_symmetry_space_group_name_H-M 'I -4'
_atom_sites_solution_hydrogens geom
_atom_sites_solution_primary direct
_atom_sites_solution_secondary difmap
_audit_creation_method SHELXL97
_cell_angle_alpha 90.00
_cell_angle_beta 90.00
_cell_angle_gamma 90.00
_cell_formula_units_Z 2
_cell_length_a 10.4630(13)
_cell_length_b 10.4630(13)
_cell_length_c 15.276(2)
_cell_measurement_reflns_used 3746
_cell_measurement_temperature 173(2)
_cell_measurement_theta_max 25.6
_cell_measurement_theta_min 3.8
_cell_volume 1672.3(4)
_computing_cell_refinement 'X-AREA (Stoe & Cie, 2001)'
_computing_data_collection 'X-AREA (Stoe & Cie, 2001)'
_computing_data_reduction 'X-AREA (Stoe & Cie, 2001)'
_computing_molecular_graphics 'XP (Sheldrick, 2008)'
_computing_publication_material 'SHELXL97 (Sheldrick, 2008)'
_computing_structure_refinement 'SHELXL97 (Sheldrick, 2008)'
_computing_structure_solution 'SHELXS97 (Sheldrick, 2008)'
_diffrn_ambient_temperature 173(2)
_diffrn_measured_fraction_theta_full 0.991
_diffrn_measured_fraction_theta_max 0.991
_diffrn_measurement_device_type 'Stoe IPDS II two-circle'
_diffrn_measurement_method \w
_diffrn_radiation_monochromator graphite
_diffrn_radiation_source 'fine-focus sealed tube'
_diffrn_radiation_type MoK\a
_diffrn_radiation_wavelength 0.71073
_diffrn_reflns_av_R_equivalents 0.0443
_diffrn_reflns_av_sigmaI/netI 0.0375
_diffrn_reflns_limit_h_max 12
_diffrn_reflns_limit_h_min -12
_diffrn_reflns_limit_k_max 12
_diffrn_reflns_limit_k_min -8
_diffrn_reflns_limit_l_max 18
_diffrn_reflns_limit_l_min -13
_diffrn_reflns_number 3746
_diffrn_reflns_theta_full 25.00
_diffrn_reflns_theta_max 25.27
_diffrn_reflns_theta_min 3.83
_diffrn_standards_decay_% 0
_diffrn_standards_interval_time 0
_diffrn_standards_number 0
_exptl_absorpt_coefficient_mu 7.299
_exptl_absorpt_correction_T_max 0.2685
_exptl_absorpt_correction_T_min 0.1691
_exptl_absorpt_correction_type multi-scan
_exptl_absorpt_process_details '(MULABS; Spek, 2009; Blessing, 1995)'
_exptl_crystal_colour colourless
_exptl_crystal_density_diffrn 1.766
_exptl_crystal_density_method 'not measured'
_exptl_crystal_description block
_exptl_crystal_F_000 868
_exptl_crystal_size_max 0.25
_exptl_crystal_size_mid 0.22
_exptl_crystal_size_min 0.18
_refine_diff_density_max 0.619
_refine_diff_density_min -0.561
_refine_ls_abs_structure_details 'Flack (1983), with 689 Friedel pairs'
_refine_ls_abs_structure_Flack -0.02(2)
_refine_ls_extinction_coef 0.0036(4)
_refine_ls_extinction_expression Fc^*^=kFc[1+0.001xFc^2^\l^3^/sin(2\q)]^-1/4^
_refine_ls_extinction_method 'SHELXL97 (Sheldrick, 2008)'
_refine_ls_goodness_of_fit_ref 1.075
_refine_ls_hydrogen_treatment constr
_refine_ls_matrix_type full
_refine_ls_number_constraints 0
_refine_ls_number_parameters 73
_refine_ls_number_reflns 1479
_refine_ls_number_restraints 0
_refine_ls_restrained_S_all 1.075
_refine_ls_R_factor_all 0.0268
_refine_ls_R_factor_gt 0.0263
_refine_ls_shift/su_max 0.000
_refine_ls_shift/su_mean 0.000
_refine_ls_structure_factor_coef Fsqd
_refine_ls_weighting_details 'calc w = 1/[\s^2^(Fo^2^)+(0.0427P)^2^+0.2840P] where P=(Fo^2^+2Fc^2^)/3'
_refine_ls_weighting_scheme calc
_refine_ls_wR_factor_gt 0.0669
_refine_ls_wR_factor_ref 0.0670
_reflns_number_gt 1455
_reflns_number_total 1479
_reflns_threshold_expression I>2\s(I)
_cod_data_source_file bh2385.cif
_cod_data_source_block I
_cod_database_code 2232153
_cod_database_fobs_code 2232153

loop_
_symmetry_equiv_pos_as_xyz
'x, y, z'
'-x, -y, z'
'y, -x, -z'
'-y, x, -z'
'x+1/2, y+1/2, z+1/2'
'-x+1/2, -y+1/2, z+1/2'
'y+1/2, -x+1/2, -z+1/2'
'-y+1/2, x+1/2, -z+1/2'

loop_
_atom_site_type_symbol
_atom_site_label
_atom_site_fract_x
_atom_site_fract_y
_atom_site_fract_z
_atom_site_U_iso_or_equiv
_atom_site_adp_type
_atom_site_calc_flag
_atom_site_refinement_flags
_atom_site_occupancy
_atom_site_symmetry_multiplicity
Mg Mg1 0.40713(19) 0.12350(19) 0.32357(13) 0.0135(5) Uani d . 1 1
Br Br1 0.5000 0.0000 0.45892(4) 0.01815(19) Uani d S 1 2
Br Br2 0.19607(5) 0.04477(5) 0.24533(6) 0.02114(18) Uani d . 1 1
O O1 0.5000 0.0000 0.2500 0.0120(13) Uani d S 1 4
C C1 0.2012(10) 0.4180(8) 0.3236(7) 0.044(2) Uani d . 1 1
H H1A 0.1953 0.5113 0.3196 0.065 Uiso calc R 1 1
H H1B 0.1161 0.3823 0.3348 0.065 Uiso calc R 1 1
H H1C 0.2345 0.3836 0.2685 0.065 Uiso calc R 1 1
C C2 0.2906(8) 0.3818(7) 0.3982(6) 0.0286(17) Uani d . 1 1
H H2A 0.3759 0.4195 0.3875 0.034 Uiso calc R 1 1
H H2B 0.2573 0.4174 0.4538 0.034 Uiso calc R 1 1
O O2 0.3026(5) 0.2433(5) 0.4064(3) 0.0210(10) Uani d . 1 1
C C3 0.2032(8) 0.1864(7) 0.4613(5) 0.0289(16) Uani d . 1 1
H H3A 0.1932 0.0953 0.4453 0.035 Uiso calc R 1 1
H H3B 0.1210 0.2299 0.4495 0.035 Uiso calc R 1 1
C C4 0.2326(9) 0.1958(10) 0.5579(5) 0.040(2) Uani d . 1 1
H H4A 0.1629 0.1570 0.5915 0.061 Uiso calc R 1 1
H H4B 0.2413 0.2859 0.5744 0.061 Uiso calc R 1 1
H H4C 0.3126 0.1507 0.5704 0.061 Uiso calc R 1 1

loop_
_atom_site_aniso_label
_atom_site_aniso_U_11
_atom_site_aniso_U_22
_atom_site_aniso_U_33
_atom_site_aniso_U_12
_atom_site_aniso_U_13
_atom_site_aniso_U_23
Mg1 0.0173(10) 0.0158(10) 0.0075(9) 0.0031(8) 0.0010(8) -0.0015(8)
Br1 0.0265(7) 0.0226(6) 0.0054(3) 0.0057(6) 0.000 0.000
Br2 0.0149(3) 0.0285(3) 0.0200(3) 0.0026(2) -0.0018(4) -0.0064(4)
O1 0.0150(18) 0.0150(18) 0.006(3) 0.000 0.000 0.000
C1 0.056(5) 0.035(4) 0.040(5) 0.020(4) -0.001(5) 0.002(4)
C2 0.038(4) 0.015(3) 0.032(4) 0.010(3) 0.004(3) -0.008(3)
O2 0.024(2) 0.023(2) 0.015(2) 0.005(2) 0.008(2) -0.0037(19)
C3 0.029(4) 0.027(4) 0.031(4) 0.009(3) 0.013(3) 0.001(4)
C4 0.051(6) 0.056(6) 0.014(4) 0.027(5) 0.009(3) -0.004(4)

loop_
_atom_type_symbol
_atom_type_description
_atom_type_scat_dispersion_real
_atom_type_scat_dispersion_imag
_atom_type_scat_source
C C 0.0033 0.0016 'International Tables Vol C Tables 4.2.6.8 and 6.1.1.4'
H H 0.0000 0.0000 'International Tables Vol C Tables 4.2.6.8 and 6.1.1.4'
Br Br -0.2901 2.4595 'International Tables Vol C Tables 4.2.6.8 and 6.1.1.4'
Mg Mg 0.0486 0.0363 'International Tables Vol C Tables 4.2.6.8 and 6.1.1.4'
O O 0.0106 0.0060 'International Tables Vol C Tables 4.2.6.8 and 6.1.1.4'

loop_
_geom_angle_atom_site_label_1
_geom_angle_atom_site_label_2
_geom_angle_atom_site_label_3
_geom_angle_site_symmetry_1
_geom_angle_site_symmetry_3
_geom_angle
O1 Mg1 O2 . . 175.84(18)
O1 Mg1 Br2 . 7 88.40(7)
O2 Mg1 Br2 . 7 95.71(15)
O1 Mg1 Br1 . . 86.78(7)
O2 Mg1 Br1 . . 90.70(16)
Br2 Mg1 Br1 7 . 118.15(8)
O1 Mg1 Br2 . . 87.12(7)
O2 Mg1 Br2 . . 91.33(16)
Br2 Mg1 Br2 7 . 120.44(8)
Br1 Mg1 Br2 . . 120.81(8)
O1 Mg1 Mg1 . 7 35.49(3)
O2 Mg1 Mg1 . 7 148.63(17)
Br2 Mg1 Mg1 7 7 52.92(7)
Br1 Mg1 Mg1 . 7 103.98(7)
Br2 Mg1 Mg1 . 7 103.99(9)
O1 Mg1 Mg1 . 8_545 35.49(3)
O2 Mg1 Mg1 . 8_545 142.70(17)
Br2 Mg1 Mg1 7 8_545 106.54(9)
Br1 Mg1 Mg1 . 8_545 103.98(7)
Br2 Mg1 Mg1 . 8_545 51.63(7)
Mg1 Mg1 Mg1 7 8_545 60.57(7)
O1 Mg1 Mg1 . 2_655 34.80(6)
O2 Mg1 Mg1 . 2_655 142.56(16)
Br2 Mg1 Mg1 7 2_655 104.34(9)
Br1 Mg1 Mg1 . 2_655 51.98(4)
Br2 Mg1 Mg1 . 2_655 104.66(9)
Mg1 Mg1 Mg1 7 2_655 59.72(4)
Mg1 Mg1 Mg1 8_545 2_655 59.72(4)
Mg1 Br1 Mg1 2_655 . 76.05(9)
Mg1 Br2 Mg1 8_545 . 75.45(9)
Mg1 O1 Mg1 2_655 . 110.39(12)
Mg1 O1 Mg1 2_655 7 109.01(6)
Mg1 O1 Mg1 . 7 109.01(6)
Mg1 O1 Mg1 2_655 8_545 109.01(6)
Mg1 O1 Mg1 . 8_545 109.01(6)
Mg1 O1 Mg1 7 8_545 110.39(12)
C2 C1 H1A . . 109.5
C2 C1 H1B . . 109.5
H1A C1 H1B . . 109.5
C2 C1 H1C . . 109.5
H1A C1 H1C . . 109.5
H1B C1 H1C . . 109.5
O2 C2 C1 . . 111.3(6)
O2 C2 H2A . . 109.4
C1 C2 H2A . . 109.4
O2 C2 H2B . . 109.4
C1 C2 H2B . . 109.4
H2A C2 H2B . . 108.0
C2 O2 C3 . . 113.0(6)
C2 O2 Mg1 . . 126.1(5)
C3 O2 Mg1 . . 118.4(4)
O2 C3 C4 . . 112.9(7)
O2 C3 H3A . . 109.0
C4 C3 H3A . . 109.0
O2 C3 H3B . . 109.0
C4 C3 H3B . . 109.0
H3A C3 H3B . . 107.8
C3 C4 H4A . . 109.5
C3 C4 H4B . . 109.5
H4A C4 H4B . . 109.5
C3 C4 H4C . . 109.5
H4A C4 H4C . . 109.5
H4B C4 H4C . . 109.5

loop_
_geom_bond_atom_site_label_1
_geom_bond_atom_site_label_2
_geom_bond_site_symmetry_2
_geom_bond_distance
Mg1 O1 . 1.969(2)
Mg1 O2 . 2.090(5)
Mg1 Br2 7 2.597(2)
Mg1 Br1 . 2.625(2)
Mg1 Br2 . 2.643(2)
Mg1 Mg1 7 3.206(3)
Mg1 Mg1 8_545 3.206(3)
Mg1 Mg1 2_655 3.233(4)
Br1 Mg1 2_655 2.625(2)
Br2 Mg1 8_545 2.597(2)
O1 Mg1 2_655 1.9689(19)
O1 Mg1 7 1.969(2)
O1 Mg1 8_545 1.969(2)
C1 C2 . 1.523(12)
C1 H1A . 0.9800
C1 H1B . 0.9800
C1 H1C . 0.9800
C2 O2 . 1.460(8)
C2 H2A . 0.9900
C2 H2B . 0.9900
O2 C3 . 1.463(9)
C3 C4 . 1.510(11)
C3 H3A . 0.9900
C3 H3B . 0.9900
C4 H4A . 0.9800
C4 H4B . 0.9800
C4 H4C . 0.9800

loop_
_geom_torsion_atom_site_label_1
_geom_torsion_atom_site_label_2
_geom_torsion_atom_site_label_3
_geom_torsion_atom_site_label_4
_geom_torsion_site_symmetry_1
_geom_torsion_site_symmetry_4
_geom_torsion
O1 Mg1 Br1 Mg1 . 2_655 0.0
O2 Mg1 Br1 Mg1 . 2_655 176.68(18)
Br2 Mg1 Br1 Mg1 7 2_655 -86.46(9)
Br2 Mg1 Br1 Mg1 . 2_655 84.71(9)
Mg1 Mg1 Br1 Mg1 7 2_655 -31.31(7)
Mg1 Mg1 Br1 Mg1 8_545 2_655 31.31(7)
O1 Mg1 Br2 Mg1 . 8_545 1.02(5)
O2 Mg1 Br2 Mg1 . 8_545 -175.11(18)
Br2 Mg1 Br2 Mg1 7 8_545 87.47(9)
Br1 Mg1 Br2 Mg1 . 8_545 -83.50(9)
Mg1 Mg1 Br2 Mg1 7 8_545 32.52(7)
Mg1 Mg1 Br2 Mg1 2_655 8_545 -29.32(7)
Br2 Mg1 O1 Mg1 7 2_655 118.31(8)
Br1 Mg1 O1 Mg1 . 2_655 0.0
Br2 Mg1 O1 Mg1 . 2_655 -121.10(8)
Mg1 Mg1 O1 Mg1 7 2_655 119.72(9)
Mg1 Mg1 O1 Mg1 8_545 2_655 -119.72(9)
Br2 Mg1 O1 Mg1 7 7 -1.40(7)
Br1 Mg1 O1 Mg1 . 7 -119.72(4)
Br2 Mg1 O1 Mg1 . 7 119.19(10)
Mg1 Mg1 O1 Mg1 8_545 7 120.57(8)
Mg1 Mg1 O1 Mg1 2_655 7 -119.72(9)
Br2 Mg1 O1 Mg1 7 8_545 -121.97(10)
Br1 Mg1 O1 Mg1 . 8_545 119.72(9)
Br2 Mg1 O1 Mg1 . 8_545 -1.38(7)
Mg1 Mg1 O1 Mg1 7 8_545 -120.57(8)
Mg1 Mg1 O1 Mg1 2_655 8_545 119.72(9)
C1 C2 O2 C3 . . -86.8(8)
C1 C2 O2 Mg1 . . 74.9(8)
Br2 Mg1 O2 C2 7 . 17.5(6)
Br1 Mg1 O2 C2 . . 135.9(6)
Br2 Mg1 O2 C2 . . -103.3(6)
Mg1 Mg1 O2 C2 7 . 16.9(8)
Mg1 Mg1 O2 C2 8_545 . -109.6(6)
Mg1 Mg1 O2 C2 2_655 . 140.2(5)
Br2 Mg1 O2 C3 7 . 178.3(5)
Br1 Mg1 O2 C3 . . -63.3(5)
Br2 Mg1 O2 C3 . . 57.5(5)
Mg1 Mg1 O2 C3 7 . 177.7(4)
Mg1 Mg1 O2 C3 8_545 . 51.2(6)
Mg1 Mg1 O2 C3 2_655 . -59.0(6)
C2 O2 C3 C4 . . -82.1(8)
Mg1 O2 C3 C4 . . 114.7(6)
